data_4034350
loop_
_publ_author_name
'Devaraj, Karthik'
'Ingner, Fredric J. L.'
'Sollert, Carina'
'Gates, Paul J.'
'Orthaber, Andreas'
'Pilarski, Lukasz T.'

_publ_section_title
;
 Arynes and Their Precursors from Arylboronic Acids via Catalytic C-H
 Silylation.
;
_journal_issue 9
_journal_name_full 'The Journal of organic chemistry'
_journal_page_first 5863
_journal_page_last 5871
_journal_paper_doi 10.1021/acs.joc.9b00221
_journal_volume 84
_journal_year 2019
_chemical_formula_moiety 'C30 H22 F9 N O3 S Si'
_chemical_formula_sum 'C30 H22 F9 N O3 S Si'
_chemical_formula_weight 675.63
_space_group_crystal_system triclinic
_space_group_IT_number 2
_space_group_name_Hall '-P 1'
_space_group_name_H-M_alt 'P -1'
_atom_sites_solution_hydrogens geom
_atom_sites_solution_primary dual
_audit_creation_date 2018-12-03
_audit_creation_method
;
Olex2 1.2
(compiled 2018.05.29 svn.r3508 for OlexSys, GUI svn.r5506)
;
_cell_angle_alpha 85.646(2)
_cell_angle_beta 67.2200(10)
_cell_angle_gamma 85.535(2)
_cell_formula_units_Z 2
_cell_length_a 10.7186(3)
_cell_length_b 11.7426(3)
_cell_length_c 12.7090(3)
_cell_measurement_reflns_used 7106
_cell_measurement_temperature 150
_cell_measurement_theta_max 25.70
_cell_measurement_theta_min 2.40
_cell_volume 1468.54(7)
_computing_cell_refinement 'SAINT v8.34A (Bruker, 2013)'
_computing_data_reduction 'SAINT v8.34A (Bruker, 2013)'
_computing_molecular_graphics 'Olex2 (Dolomanov et al., 2009)'
_computing_publication_material 'Olex2 (Dolomanov et al., 2009)'
_computing_structure_refinement 'XL (Sheldrick, 2008)'
_computing_structure_solution 'ShelXT (Sheldrick, 2015)'
_diffrn_ambient_temperature 150
_diffrn_measured_fraction_theta_full 1.000
_diffrn_measured_fraction_theta_max 0.988
_diffrn_measurement_device_type 'Bruker APEX-II CCD'
_diffrn_measurement_method '\f and \w scans'
_diffrn_radiation_type MoK\a
_diffrn_radiation_wavelength 0.71073
_diffrn_reflns_av_R_equivalents 0.0421
_diffrn_reflns_av_unetI/netI 0.0594
_diffrn_reflns_Laue_measured_fraction_full 1.000
_diffrn_reflns_Laue_measured_fraction_max 0.988
_diffrn_reflns_limit_h_max 15
_diffrn_reflns_limit_h_min -15
_diffrn_reflns_limit_k_max 16
_diffrn_reflns_limit_k_min -16
_diffrn_reflns_limit_l_max 17
_diffrn_reflns_limit_l_min -18
_diffrn_reflns_number 32374
_diffrn_reflns_point_group_measured_fraction_full 1.000
_diffrn_reflns_point_group_measured_fraction_max 0.988
_diffrn_reflns_theta_full 25.242
_diffrn_reflns_theta_max 30.674
_diffrn_reflns_theta_min 1.740
_diffrn_standards_number 0
_exptl_absorpt_coefficient_mu 0.243
_exptl_absorpt_correction_T_max 0.7461
_exptl_absorpt_correction_T_min 0.6927
_exptl_absorpt_correction_type multi-scan
_exptl_absorpt_process_details
'SADABS-2014/5 (Bruker,2014/5) was used for absorption correction. wR2(int) was 0.0787 before and 0.0494 after correction. The Ratio of minimum to maximum transmission is 0.9284. The \l/2 correction factor is 0.00150.'
_exptl_crystal_colour 'clear light colourless'
_exptl_crystal_colour_lustre clear
_exptl_crystal_colour_modifier light
_exptl_crystal_colour_primary colourless
_exptl_crystal_density_diffrn 1.528
_exptl_crystal_description plate
_exptl_crystal_F_000 688
_exptl_crystal_size_max 0.23
_exptl_crystal_size_mid 0.2
_exptl_crystal_size_min 0.18
_refine_diff_density_max 0.399
_refine_diff_density_min -0.444
_refine_diff_density_rms 0.065
_refine_ls_extinction_method none
_refine_ls_goodness_of_fit_ref 1.081
_refine_ls_hydrogen_treatment constr
_refine_ls_matrix_type full
_refine_ls_number_parameters 408
_refine_ls_number_reflns 8990
_refine_ls_number_restraints 0
_refine_ls_restrained_S_all 1.081
_refine_ls_R_factor_all 0.0823
_refine_ls_R_factor_gt 0.0467
_refine_ls_shift/su_max 0.001
_refine_ls_shift/su_mean 0.000
_refine_ls_structure_factor_coef Fsqd
_refine_ls_weighting_details 'w=1/[\s^2^(Fo^2^)+(0.0533P)^2^] where P=(Fo^2^+2Fc^2^)/3'
_refine_ls_weighting_scheme calc
_refine_ls_wR_factor_gt 0.1082
_refine_ls_wR_factor_ref 0.1210
_reflns_Friedel_coverage 0.000
_reflns_number_gt 5885
_reflns_number_total 8990
_reflns_threshold_expression 'I > 2\s(I)'
_cod_data_source_file jo9b00221_si_002.cif
_cod_data_source_block 2_a
_cod_database_code 4034350
_shelx_shelxl_version_number 2014/7
_shelx_space_group_comment
;
The symmetry employed for this shelxl refinement is uniquely defined
by the following loop, which should always be used as a source of
symmetry information in preference to the above space-group names.
They are only intended as comments.
;
_shelx_estimated_absorpt_t_max 0.958
_shelx_estimated_absorpt_t_min 0.946
_olex2_refinement_description
;
1. Fixed Uiso
 At 1.2 times of:
  All C(H) groups
 At 1.5 times of:
  All C(H,H,H) groups
2.a Aromatic/amide H refined with riding coordinates:
 C2(H2), C5(H5), C8(H8), C9(H9), C11(H11), C26(H26), C14(H14), C22(H22),
 C10(H10), C18(H18), C24(H24), C25(H25), C23(H23), C15(H15), C16(H16), C17(H17)
2.b Idealised Me refined as rotating group:
 C19(H19A,H19B,H19C), C20(H20A,H20B,H20C)
;
_olex2_submission_special_instructions 'No special instructions were received'

loop_
_space_group_symop_operation_xyz
'x, y, z'
'-x, -y, -z'

loop_
_atom_site_label
_atom_site_type_symbol
_atom_site_fract_x
_atom_site_fract_y
_atom_site_fract_z
_atom_site_U_iso_or_equiv
_atom_site_adp_type
_atom_site_occupancy
_atom_site_site_symmetry_order
_atom_site_calc_flag
_atom_site_refinement_flags_posn
S1 S 0.15726(4) 0.77945(4) 0.85405(3) 0.02525(11) Uani 1 1 d .
Si1 Si 0.27788(4) 0.46786(4) 0.70768(4) 0.02188(11) Uani 1 1 d .
F1 F 0.25016(10) 0.96968(8) 0.74018(8) 0.0333(2) Uani 1 1 d .
F2 F 0.14352(10) 0.97999(9) 0.92460(8) 0.0334(2) Uani 1 1 d .
F4 F 0.35012(10) 0.87929(9) 0.96539(8) 0.0334(2) Uani 1 1 d .
F3 F 0.45356(10) 0.83086(9) 0.78985(9) 0.0395(3) Uani 1 1 d .
O1 O 0.25775(11) 0.72375(10) 0.74346(9) 0.0250(3) Uani 1 1 d .
F6 F 0.56003(11) 0.99826(10) 0.85487(10) 0.0470(3) Uani 1 1 d .
F9 F 0.28570(13) 1.17059(10) 0.84694(10) 0.0514(3) Uani 1 1 d .
F5 F 0.49694(11) 1.04423(10) 0.71306(9) 0.0486(3) Uani 1 1 d .
O2 O 0.02877(12) 0.80562(11) 0.84940(10) 0.0332(3) Uani 1 1 d .
F7 F 0.32360(13) 1.11308(10) 0.99653(10) 0.0550(3) Uani 1 1 d .
O3 O 0.17326(13) 0.71811(11) 0.94842(10) 0.0357(3) Uani 1 1 d .
N1 N 0.18956(13) 0.66143(11) 0.34205(11) 0.0218(3) Uani 1 1 d .
F8 F 0.47064(15) 1.21072(11) 0.86163(13) 0.0717(4) Uani 1 1 d .
C1 C 0.20294(15) 0.66122(14) 0.44745(12) 0.0199(3) Uani 1 1 d .
C12 C 0.16426(15) 0.77511(14) 0.30965(13) 0.0213(3) Uani 1 1 d .
C3 C 0.24212(15) 0.59091(14) 0.61582(13) 0.0200(3) Uani 1 1 d .
C4 C 0.22733(15) 0.70499(14) 0.64477(13) 0.0199(3) Uani 1 1 d .
C21 C 0.29935(16) 0.33644(14) 0.62619(13) 0.0225(3) Uani 1 1 d .
C2 C 0.22973(15) 0.57041(14) 0.51321(13) 0.0210(3) Uani 1 1 d .
H2 H 0.2396 0.4946 0.4888 0.025 Uiso 1 1 calc R
C5 C 0.20093(15) 0.79747(14) 0.58235(13) 0.0205(3) Uani 1 1 d .
H5 H 0.1923 0.8732 0.6068 0.025 Uiso 1 1 calc R
C6 C 0.18734(15) 0.77474(14) 0.48114(13) 0.0196(3) Uani 1 1 d .
C7 C 0.16245(15) 0.84712(14) 0.39366(13) 0.0197(3) Uani 1 1 d .
C13 C 0.20122(16) 0.56405(14) 0.27802(13) 0.0229(3) Uani 1 1 d .
C28 C 0.23484(17) 0.91741(14) 0.84169(13) 0.0254(4) Uani 1 1 d .
C8 C 0.13611(16) 0.96486(14) 0.38180(14) 0.0237(3) Uani 1 1 d .
H8 H 0.1358 1.0146 0.4374 0.028 Uiso 1 1 calc R
C9 C 0.11046(16) 1.00722(15) 0.28721(14) 0.0267(4) Uani 1 1 d .
H9 H 0.0932 1.0871 0.2773 0.032 Uiso 1 1 calc R
C11 C 0.13714(16) 0.81758(15) 0.21477(13) 0.0251(4) Uani 1 1 d .
H11 H 0.1376 0.7686 0.1584 0.030 Uiso 1 1 calc R
C29 C 0.37147(17) 0.91144(15) 0.85710(14) 0.0268(4) Uani 1 1 d .
C26 C 0.42564(17) 0.28455(15) 0.56407(14) 0.0278(4) Uani 1 1 d .
H26 H 0.5052 0.3157 0.5633 0.033 Uiso 1 1 calc R
C14 C 0.12969(17) 0.46859(15) 0.32933(15) 0.0293(4) Uani 1 1 d .
H14 H 0.0727 0.4674 0.4082 0.035 Uiso 1 1 calc R
C22 C 0.18681(18) 0.28726(16) 0.62348(16) 0.0328(4) Uani 1 1 d .
H22 H 0.0992 0.3207 0.6643 0.039 Uiso 1 1 calc R
C10 C 0.10963(17) 0.93413(16) 0.20639(14) 0.0282(4) Uani 1 1 d .
H10 H 0.0895 0.9654 0.1432 0.034 Uiso 1 1 calc R
C18 C 0.28495(18) 0.56574(16) 0.16242(14) 0.0306(4) Uani 1 1 d .
H18 H 0.3353 0.6307 0.1265 0.037 Uiso 1 1 calc R
C24 C 0.32494(18) 0.14218(16) 0.50247(16) 0.0350(4) Uani 1 1 d .
H24 H 0.3338 0.0766 0.4602 0.042 Uiso 1 1 calc R
C25 C 0.43722(18) 0.18888(16) 0.50373(15) 0.0338(4) Uani 1 1 d .
H25 H 0.5245 0.1549 0.4624 0.041 Uiso 1 1 calc R
C19 C 0.43546(18) 0.49066(16) 0.72995(15) 0.0329(4) Uani 1 1 d .
H19A H 0.4181 0.5521 0.7827 0.049 Uiso 1 1 calc GR
H19B H 0.5070 0.5119 0.6566 0.049 Uiso 1 1 calc GR
H19C H 0.4643 0.4200 0.7623 0.049 Uiso 1 1 calc GR
C20 C 0.12927(18) 0.45462(16) 0.84578(14) 0.0329(4) Uani 1 1 d .
H20A H 0.1410 0.3839 0.8879 0.049 Uiso 1 1 calc GR
H20B H 0.0465 0.4527 0.8307 0.049 Uiso 1 1 calc GR
H20C H 0.1222 0.5203 0.8913 0.049 Uiso 1 1 calc GR
C23 C 0.19848(19) 0.19146(17) 0.56336(17) 0.0402(5) Uani 1 1 d .
H23 H 0.1196 0.1594 0.5638 0.048 Uiso 1 1 calc R
C30 C 0.45230(18) 1.02207(17) 0.82661(15) 0.0339(4) Uani 1 1 d .
C15 C 0.1406(2) 0.37497(17) 0.26654(17) 0.0401(5) Uani 1 1 d .
H15 H 0.0918 0.3093 0.3024 0.048 Uiso 1 1 calc R
C16 C 0.2222(2) 0.37627(19) 0.15185(19) 0.0474(5) Uani 1 1 d .
H16 H 0.2290 0.3119 0.1086 0.057 Uiso 1 1 calc R
C17 C 0.2937(2) 0.47104(19) 0.10053(16) 0.0424(5) Uani 1 1 d .
H17 H 0.3499 0.4717 0.0215 0.051 Uiso 1 1 calc R
C31 C 0.3807(2) 1.13108(17) 0.88437(18) 0.0417(5) Uani 1 1 d .

loop_
_atom_site_aniso_label
_atom_site_aniso_U_11
_atom_site_aniso_U_22
_atom_site_aniso_U_33
_atom_site_aniso_U_23
_atom_site_aniso_U_13
_atom_site_aniso_U_12
S1 0.0336(3) 0.0269(2) 0.0171(2) -0.00295(16) -0.01078(17) -0.00459(17)
Si1 0.0246(2) 0.0227(3) 0.0191(2) -0.00162(18) -0.00894(18) -0.00186(18)
F1 0.0532(7) 0.0290(6) 0.0258(5) 0.0027(4) -0.0241(5) -0.0052(5)
F2 0.0344(6) 0.0353(6) 0.0319(6) -0.0154(5) -0.0134(4) 0.0066(4)
F4 0.0420(6) 0.0372(6) 0.0268(5) 0.0033(4) -0.0199(5) -0.0056(5)
F3 0.0343(6) 0.0404(7) 0.0440(7) -0.0175(5) -0.0142(5) 0.0080(5)
O1 0.0330(7) 0.0270(7) 0.0205(6) -0.0067(5) -0.0158(5) 0.0011(5)
F6 0.0366(7) 0.0561(8) 0.0556(8) -0.0025(6) -0.0243(6) -0.0094(5)
F9 0.0681(9) 0.0338(7) 0.0589(8) 0.0015(6) -0.0335(7) 0.0039(6)
F5 0.0528(8) 0.0583(8) 0.0290(6) 0.0051(5) -0.0082(5) -0.0176(6)
O2 0.0291(7) 0.0437(8) 0.0270(7) -0.0079(6) -0.0094(5) -0.0051(6)
F7 0.0879(10) 0.0425(8) 0.0365(7) -0.0128(6) -0.0260(6) 0.0065(6)
O3 0.0580(9) 0.0331(8) 0.0220(6) 0.0048(5) -0.0211(6) -0.0116(6)
N1 0.0273(7) 0.0228(7) 0.0176(7) -0.0041(5) -0.0104(5) -0.0031(5)
F8 0.0871(11) 0.0393(8) 0.0999(12) -0.0008(8) -0.0438(9) -0.0279(7)
C1 0.0200(8) 0.0256(9) 0.0144(7) -0.0048(6) -0.0056(6) -0.0037(6)
C12 0.0206(8) 0.0252(9) 0.0172(8) -0.0016(6) -0.0061(6) -0.0023(6)
C3 0.0184(8) 0.0232(9) 0.0183(8) -0.0032(6) -0.0062(6) -0.0034(6)
C4 0.0220(8) 0.0253(9) 0.0149(7) -0.0039(6) -0.0088(6) -0.0028(6)
C21 0.0249(9) 0.0222(9) 0.0210(8) 0.0019(7) -0.0094(7) -0.0038(6)
C2 0.0199(8) 0.0220(9) 0.0210(8) -0.0043(6) -0.0068(6) -0.0027(6)
C5 0.0203(8) 0.0224(9) 0.0197(8) -0.0043(6) -0.0076(6) -0.0031(6)
C6 0.0189(8) 0.0233(9) 0.0172(8) -0.0030(6) -0.0068(6) -0.0038(6)
C7 0.0185(8) 0.0241(9) 0.0165(7) -0.0013(6) -0.0060(6) -0.0044(6)
C13 0.0239(9) 0.0269(9) 0.0204(8) -0.0078(7) -0.0104(7) 0.0002(7)
C28 0.0344(10) 0.0261(9) 0.0164(8) -0.0043(7) -0.0107(7) 0.0026(7)
C8 0.0238(9) 0.0242(9) 0.0228(8) -0.0030(7) -0.0077(7) -0.0037(7)
C9 0.0289(9) 0.0265(10) 0.0231(9) 0.0025(7) -0.0089(7) -0.0007(7)
C11 0.0267(9) 0.0327(10) 0.0160(8) -0.0051(7) -0.0077(7) -0.0005(7)
C29 0.0325(10) 0.0300(10) 0.0187(8) -0.0064(7) -0.0100(7) 0.0003(7)
C26 0.0226(9) 0.0318(10) 0.0281(9) -0.0059(7) -0.0074(7) -0.0040(7)
C14 0.0291(10) 0.0330(10) 0.0259(9) -0.0078(7) -0.0088(7) -0.0055(7)
C22 0.0226(9) 0.0336(11) 0.0395(11) -0.0137(8) -0.0070(8) -0.0007(7)
C10 0.0310(10) 0.0351(11) 0.0186(8) 0.0017(7) -0.0104(7) -0.0008(7)
C18 0.0316(10) 0.0368(11) 0.0220(9) -0.0070(8) -0.0079(7) -0.0020(8)
C24 0.0319(10) 0.0337(11) 0.0357(11) -0.0147(8) -0.0059(8) -0.0049(8)
C25 0.0235(9) 0.0388(11) 0.0347(10) -0.0137(8) -0.0046(8) -0.0001(8)
C19 0.0365(11) 0.0336(11) 0.0351(10) -0.0052(8) -0.0209(8) 0.0016(8)
C20 0.0381(11) 0.0302(10) 0.0245(9) 0.0000(7) -0.0056(8) -0.0025(8)
C23 0.0244(10) 0.0408(12) 0.0552(13) -0.0198(10) -0.0106(9) -0.0077(8)
C30 0.0341(11) 0.0415(12) 0.0268(10) 0.0017(8) -0.0122(8) -0.0074(8)
C15 0.0471(12) 0.0323(11) 0.0457(12) -0.0114(9) -0.0200(10) -0.0086(9)
C16 0.0557(14) 0.0440(13) 0.0473(13) -0.0282(10) -0.0216(11) 0.0041(10)
C17 0.0505(13) 0.0486(14) 0.0251(10) -0.0187(9) -0.0096(9) 0.0057(10)
C31 0.0572(14) 0.0325(12) 0.0420(12) -0.0009(9) -0.0254(10) -0.0084(10)

loop_
_atom_type_symbol
_atom_type_description
_atom_type_scat_dispersion_real
_atom_type_scat_dispersion_imag
_atom_type_scat_source
C C 0.0033 0.0016 'International Tables Vol C Tables 4.2.6.8 and 6.1.1.4'
H H 0.0000 0.0000 'International Tables Vol C Tables 4.2.6.8 and 6.1.1.4'
F F 0.0171 0.0103 'International Tables Vol C Tables 4.2.6.8 and 6.1.1.4'
N N 0.0061 0.0033 'International Tables Vol C Tables 4.2.6.8 and 6.1.1.4'
O O 0.0106 0.0060 'International Tables Vol C Tables 4.2.6.8 and 6.1.1.4'
S S 0.1246 0.1234 'International Tables Vol C Tables 4.2.6.8 and 6.1.1.4'
Si Si 0.0817 0.0704 'International Tables Vol C Tables 4.2.6.8 and 6.1.1.4'

loop_
_geom_angle_atom_site_label_1
_geom_angle_atom_site_label_2
_geom_angle_atom_site_label_3
_geom_angle
O1 S1 C28 100.69(7)
O2 S1 O1 111.68(7)
O2 S1 O3 122.13(7)
O2 S1 C28 106.46(8)
O3 S1 O1 107.87(7)
O3 S1 C28 105.69(7)
C21 Si1 C3 105.73(7)
C19 Si1 C3 110.01(8)
C19 Si1 C21 110.54(8)
C19 Si1 C20 111.74(8)
C20 Si1 C3 109.34(7)
C20 Si1 C21 109.30(8)
C4 O1 S1 125.04(10)
C1 N1 C12 107.96(13)
C1 N1 C13 126.24(13)
C12 N1 C13 125.80(13)
N1 C1 C6 108.73(13)
C2 C1 N1 129.60(15)
C2 C1 C6 121.65(14)
N1 C12 C7 109.15(13)
C11 C12 N1 129.13(15)
C11 C12 C7 121.64(15)
C4 C3 Si1 123.10(11)
C4 C3 C2 116.40(14)
C2 C3 Si1 120.50(12)
C3 C4 O1 114.50(13)
C5 C4 O1 119.30(14)
C5 C4 C3 125.85(14)
C26 C21 Si1 123.01(13)
C22 C21 Si1 120.29(12)
C22 C21 C26 116.68(16)
C1 C2 C3 119.74(15)
C1 C2 H2 120.1
C3 C2 H2 120.1
C4 C5 H5 121.7
C4 C5 C6 116.69(15)
C6 C5 H5 121.7
C1 C6 C7 107.34(13)
C5 C6 C1 119.66(14)
C5 C6 C7 132.97(15)
C12 C7 C6 106.82(14)
C8 C7 C12 119.93(14)
C8 C7 C6 133.23(15)
C14 C13 N1 120.54(14)
C14 C13 C18 119.91(16)
C18 C13 N1 119.55(15)
F1 C28 S1 108.90(11)
F1 C28 F2 108.49(13)
F1 C28 C29 109.40(13)
F2 C28 S1 105.26(11)
F2 C28 C29 108.49(13)
C29 C28 S1 116.01(11)
C7 C8 H8 120.8
C9 C8 C7 118.47(15)
C9 C8 H8 120.8
C8 C9 H9 119.7
C8 C9 C10 120.69(16)
C10 C9 H9 119.7
C12 C11 H11 121.5
C10 C11 C12 116.98(15)
C10 C11 H11 121.5
F4 C29 F3 108.15(13)
F4 C29 C28 108.92(13)
F4 C29 C30 107.59(14)
F3 C29 C28 108.12(13)
F3 C29 C30 106.22(14)
C28 C29 C30 117.49(14)
C21 C26 H26 119.4
C25 C26 C21 121.23(16)
C25 C26 H26 119.4
C13 C14 H14 119.9
C15 C14 C13 120.21(17)
C15 C14 H14 119.9
C21 C22 H22 119.0
C23 C22 C21 122.04(16)
C23 C22 H22 119.0
C9 C10 H10 118.9
C11 C10 C9 122.26(15)
C11 C10 H10 118.9
C13 C18 H18 120.5
C17 C18 C13 118.97(18)
C17 C18 H18 120.5
C25 C24 H24 120.4
C25 C24 C23 119.20(18)
C23 C24 H24 120.4
C26 C25 H25 119.5
C24 C25 C26 120.94(16)
C24 C25 H25 119.5
Si1 C19 H19A 109.5
Si1 C19 H19B 109.5
Si1 C19 H19C 109.5
H19A C19 H19B 109.5
H19A C19 H19C 109.5
H19B C19 H19C 109.5
Si1 C20 H20A 109.5
Si1 C20 H20B 109.5
Si1 C20 H20C 109.5
H20A C20 H20B 109.5
H20A C20 H20C 109.5
H20B C20 H20C 109.5
C22 C23 H23 120.0
C24 C23 C22 119.92(17)
C24 C23 H23 120.0
F6 C30 F5 108.33(14)
F6 C30 C29 106.32(14)
F6 C30 C31 107.32(16)
F5 C30 C29 108.72(15)
F5 C30 C31 107.70(15)
C31 C30 C29 118.13(15)
C14 C15 H15 119.9
C16 C15 C14 120.29(19)
C16 C15 H15 119.9
C15 C16 H16 120.2
C17 C16 C15 119.66(19)
C17 C16 H16 120.2
C18 C17 H17 119.5
C16 C17 C18 120.94(18)
C16 C17 H17 119.5
F9 C31 F7 108.31(17)
F9 C31 F8 108.47(17)
F9 C31 C30 111.21(16)
F7 C31 F8 108.34(17)
F7 C31 C30 111.14(16)
F8 C31 C30 109.29(18)

loop_
_geom_bond_atom_site_label_1
_geom_bond_atom_site_label_2
_geom_bond_distance
S1 O1 1.5559(12)
S1 O2 1.4103(12)
S1 O3 1.4127(12)
S1 C28 1.8468(18)
Si1 C3 1.8980(16)
Si1 C21 1.8735(17)
Si1 C19 1.8591(17)
Si1 C20 1.8639(17)
F1 C28 1.3415(17)
F2 C28 1.3473(18)
F4 C29 1.3340(18)
F3 C29 1.3457(19)
O1 C4 1.4485(18)
F6 C30 1.340(2)
F9 C31 1.322(2)
F5 C30 1.3442(19)
F7 C31 1.323(2)
N1 C1 1.4011(18)
N1 C12 1.404(2)
N1 C13 1.423(2)
F8 C31 1.331(2)
C1 C2 1.386(2)
C1 C6 1.409(2)
C12 C7 1.405(2)
C12 C11 1.395(2)
C3 C4 1.397(2)
C3 C2 1.401(2)
C4 C5 1.373(2)
C21 C26 1.394(2)
C21 C22 1.391(2)
C2 H2 0.9500
C5 H5 0.9500
C5 C6 1.396(2)
C6 C7 1.443(2)
C7 C8 1.398(2)
C13 C14 1.380(2)
C13 C18 1.393(2)
C28 C29 1.547(2)
C8 H8 0.9500
C8 C9 1.383(2)
C9 H9 0.9500
C9 C10 1.391(2)
C11 H11 0.9500
C11 C10 1.382(2)
C29 C30 1.558(3)
C26 H26 0.9500
C26 C25 1.379(2)
C14 H14 0.9500
C14 C15 1.378(2)
C22 H22 0.9500
C22 C23 1.378(3)
C10 H10 0.9500
C18 H18 0.9500
C18 C17 1.387(3)
C24 H24 0.9500
C24 C25 1.367(2)
C24 C23 1.380(2)
C25 H25 0.9500
C19 H19A 0.9800
C19 H19B 0.9800
C19 H19C 0.9800
C20 H20A 0.9800
C20 H20B 0.9800
C20 H20C 0.9800
C23 H23 0.9500
C30 C31 1.523(3)
C15 H15 0.9500
C15 C16 1.379(3)
C16 H16 0.9500
C16 C17 1.373(3)
C17 H17 0.9500
